data_4341216
loop_
_publ_author_name
'Bohle, D. Scott'
'Chua, Zhijie'

_publ_section_title
;
 Activation of nitrogen br\/onsted acids: synthesis and reactivity of a
 new class of nitrogen Acid complexes.
;
_journal_issue 20
_journal_name_full 'Inorganic chemistry'
_journal_page_first 11160
_journal_page_last 11172
_journal_paper_doi 10.1021/ic5017033
_journal_volume 53
_journal_year 2014
_chemical_formula_moiety 'C38 H33 Cl Ir N2 O3 P2, C H2 Cl2'
_chemical_formula_sum 'C39 H35 Cl3 Ir N2 O3 P2'
_chemical_formula_weight 940.20
_space_group_IT_number 2
_symmetry_cell_setting triclinic
_symmetry_space_group_name_Hall '-P 1'
_symmetry_space_group_name_H-M 'P -1'
_atom_sites_solution_hydrogens geom
_atom_sites_solution_primary direct
_atom_sites_solution_secondary difmap
_audit_creation_method SHELXL-97
_audit_update_record
; 
2011-07-03 # Formatted by publCIF 
;
_cell_angle_alpha 69.852(2)
_cell_angle_beta 76.836(2)
_cell_angle_gamma 74.564(2)
_cell_formula_units_Z 2
_cell_length_a 10.8122(16)
_cell_length_b 12.4141(18)
_cell_length_c 15.610(2)
_cell_measurement_reflns_used 6328
_cell_measurement_temperature 298(2)
_cell_measurement_theta_max 28.13
_cell_measurement_theta_min 2.30
_cell_volume 1874.5(5)
_computing_cell_refinement 'Bruker SMART'
_computing_data_collection 'Bruker SMART'
_computing_data_reduction 'Bruker SAINT'
_computing_molecular_graphics 'Bruker SHELXTL'
_computing_publication_material 'Bruker SHELXTL'
_computing_structure_refinement 'SHELXL-97 (Sheldrick, 1997)'
_computing_structure_solution 'SHELXS-97 (Sheldrick, 1990)'
_diffrn_ambient_temperature 298(2)
_diffrn_measured_fraction_theta_full 0.993
_diffrn_measured_fraction_theta_max 0.899
_diffrn_measurement_device_type 'CCD area detector'
_diffrn_measurement_method 'phi and omega scans'
_diffrn_radiation_monochromator graphite
_diffrn_radiation_source 'fine-focus sealed tube'
_diffrn_radiation_type MoK\a
_diffrn_radiation_wavelength 0.71073
_diffrn_reflns_av_R_equivalents 0.0309
_diffrn_reflns_av_sigmaI/netI 0.0452
_diffrn_reflns_limit_h_max 14
_diffrn_reflns_limit_h_min -13
_diffrn_reflns_limit_k_max 15
_diffrn_reflns_limit_k_min -16
_diffrn_reflns_limit_l_max 20
_diffrn_reflns_limit_l_min -19
_diffrn_reflns_number 16635
_diffrn_reflns_theta_full 25.00
_diffrn_reflns_theta_max 28.16
_diffrn_reflns_theta_min 1.41
_exptl_absorpt_coefficient_mu 3.901
_exptl_absorpt_correction_T_max 0.310
_exptl_absorpt_correction_T_min 0.236
_exptl_absorpt_correction_type multi-scan
_exptl_absorpt_process_details 'Bruker SADABS'
_exptl_crystal_colour yellow
_exptl_crystal_density_diffrn 1.666
_exptl_crystal_density_meas 0
_exptl_crystal_density_method 'not measured'
_exptl_crystal_description block
_exptl_crystal_F_000 930
_exptl_crystal_size_max 0.50
_exptl_crystal_size_mid 0.30
_exptl_crystal_size_min 0.30
_refine_diff_density_max 2.302
_refine_diff_density_min -1.261
_refine_diff_density_rms 0.130
_refine_ls_extinction_method none
_refine_ls_goodness_of_fit_ref 1.032
_refine_ls_hydrogen_treatment constr
_refine_ls_matrix_type full
_refine_ls_number_parameters 451
_refine_ls_number_reflns 8292
_refine_ls_number_restraints 0
_refine_ls_restrained_S_all 1.032
_refine_ls_R_factor_all 0.0366
_refine_ls_R_factor_gt 0.0300
_refine_ls_shift/su_max 0.001
_refine_ls_shift/su_mean 0.000
_refine_ls_structure_factor_coef Fsqd
_refine_ls_weighting_details 'calc w=1/[\s^2^(Fo^2^)+(0.0395P)^2^+1.5197P] where P=(Fo^2^+2Fc^2^)/3'
_refine_ls_weighting_scheme calc
_refine_ls_wR_factor_gt 0.0723
_refine_ls_wR_factor_ref 0.0756
_reflns_number_gt 7436
_reflns_number_total 8292
_reflns_threshold_expression >2sigma(I)
_cod_data_source_file ic5017033_si_004.cif
_cod_data_source_block zj7m
_cod_depositor_comments 'Adding full bibliography for 4341213--4341219.cif.'
_cod_original_sg_symbol_H-M P-1
_cod_database_code 4341216

loop_
_symmetry_equiv_pos_as_xyz
'x, y, z'
'-x, -y, -z'

loop_
_atom_site_label
_atom_site_type_symbol
_atom_site_fract_x
_atom_site_fract_y
_atom_site_fract_z
_atom_site_U_iso_or_equiv
_atom_site_adp_type
_atom_site_occupancy
_atom_site_symmetry_multiplicity
_atom_site_calc_flag
_atom_site_refinement_flags
Ir1 Ir 0.717279(12) 0.130729(11) 0.257756(9) 0.01378(5) Uani 1 1 d .
Cl1 Cl 0.72696(8) 0.00316(7) 0.41012(6) 0.01822(17) Uani 1 1 d .
Cl2 Cl 1.20920(15) -0.59952(12) 0.24848(11) 0.0576(4) Uani 1 1 d .
Cl3 Cl 1.22888(18) -0.80739(13) 0.19861(11) 0.0635(4) Uani 1 1 d .
P1 P 0.71090(8) 0.29002(8) 0.30650(6) 0.01431(18) Uani 1 1 d .
P2 P 0.71311(9) -0.03520(8) 0.22181(6) 0.01454(18) Uani 1 1 d .
O1 O 0.9204(3) 0.1539(3) 0.1722(2) 0.0329(7) Uani 1 1 d .
O2 O 0.9275(3) 0.2643(3) 0.0289(2) 0.0445(9) Uani 1 1 d .
O3 O 0.5354(3) 0.3199(3) 0.0936(2) 0.0374(8) Uani 1 1 d .
N1 N 0.7341(3) 0.2329(3) 0.1241(2) 0.0216(7) Uani 1 1 d .
N2 N 0.8663(4) 0.2209(3) 0.1014(3) 0.0307(8) Uani 1 1 d .
C1 C 0.6496(5) 0.3100(4) 0.0632(3) 0.0352(10) Uani 1 1 d .
C2 C 0.7022(6) 0.3734(5) -0.0347(4) 0.0546(15) Uani 1 1 d .
H2A H 0.6315 0.4224 -0.0667 0.082 Uiso 1 1 calc R
H2B H 0.7501 0.3171 -0.0659 0.082 Uiso 1 1 calc R
H2C H 0.7585 0.4209 -0.0335 0.082 Uiso 1 1 calc R
C10 C 0.8314(3) 0.2658(3) 0.3799(2) 0.0157(7) Uani 1 1 d .
C11 C 0.8230(4) 0.3452(3) 0.4268(3) 0.0217(8) Uani 1 1 d .
H11A H 0.7555 0.4106 0.4207 0.026 Uiso 1 1 calc R
C12 C 0.9139(4) 0.3279(3) 0.4822(3) 0.0234(8) Uani 1 1 d .
H12A H 0.9084 0.3826 0.5121 0.028 Uiso 1 1 calc R
C13 C 1.0131(4) 0.2293(3) 0.4934(3) 0.0256(9) Uani 1 1 d .
H13A H 1.0720 0.2155 0.5329 0.031 Uiso 1 1 calc R
C14 C 1.0237(4) 0.1520(4) 0.4453(3) 0.0308(10) Uani 1 1 d .
H14A H 1.0918 0.0871 0.4510 0.037 Uiso 1 1 calc R
C15 C 0.9340(4) 0.1699(4) 0.3885(3) 0.0270(9) Uani 1 1 d .
H15A H 0.9426 0.1174 0.3560 0.032 Uiso 1 1 calc R
C20 C 0.5561(3) 0.3373(3) 0.3727(2) 0.0157(7) Uani 1 1 d .
C21 C 0.5115(4) 0.4537(3) 0.3734(3) 0.0215(8) Uani 1 1 d .
H21A H 0.5606 0.5097 0.3387 0.026 Uiso 1 1 calc R
C22 C 0.3939(4) 0.4855(3) 0.4259(3) 0.0249(9) Uani 1 1 d .
H22A H 0.3642 0.5630 0.4262 0.030 Uiso 1 1 calc R
C23 C 0.3207(4) 0.4028(3) 0.4777(3) 0.0254(9) Uani 1 1 d .
H23A H 0.2414 0.4250 0.5121 0.031 Uiso 1 1 calc R
C24 C 0.3643(3) 0.2877(3) 0.4788(3) 0.0225(8) Uani 1 1 d .
H24A H 0.3154 0.2320 0.5148 0.027 Uiso 1 1 calc R
C25 C 0.4818(3) 0.2546(3) 0.4259(3) 0.0185(7) Uani 1 1 d .
H25A H 0.5108 0.1769 0.4262 0.022 Uiso 1 1 calc R
C30 C 0.7413(4) 0.4209(3) 0.2126(2) 0.0185(7) Uani 1 1 d .
C31 C 0.8668(4) 0.4428(4) 0.1860(3) 0.0292(9) Uani 1 1 d .
H31A H 0.9326 0.3942 0.2193 0.035 Uiso 1 1 calc R
C32 C 0.8934(5) 0.5368(4) 0.1102(3) 0.0387(11) Uani 1 1 d .
H32A H 0.9770 0.5514 0.0930 0.046 Uiso 1 1 calc R
C33 C 0.7963(5) 0.6090(4) 0.0600(3) 0.0398(12) Uani 1 1 d .
H33A H 0.8145 0.6722 0.0092 0.048 Uiso 1 1 calc R
C34 C 0.6719(5) 0.5873(4) 0.0852(3) 0.0338(10) Uani 1 1 d .
H34A H 0.6067 0.6358 0.0512 0.041 Uiso 1 1 calc R
C35 C 0.6443(4) 0.4935(3) 0.1609(3) 0.0247(8) Uani 1 1 d .
H35A H 0.5607 0.4788 0.1774 0.030 Uiso 1 1 calc R
C40 C 0.7143(3) -0.0122(3) 0.1003(2) 0.0155(7) Uani 1 1 d .
C41 C 0.8102(4) -0.0713(3) 0.0466(3) 0.0232(8) Uani 1 1 d .
H41A H 0.8807 -0.1244 0.0722 0.028 Uiso 1 1 calc R
C42 C 0.8009(4) -0.0513(4) -0.0445(3) 0.0293(9) Uani 1 1 d .
H42A H 0.8649 -0.0915 -0.0799 0.035 Uiso 1 1 calc R
C43 C 0.6980(4) 0.0277(4) -0.0835(3) 0.0268(9) Uani 1 1 d .
H43A H 0.6932 0.0410 -0.1451 0.032 Uiso 1 1 calc R
C44 C 0.6015(4) 0.0876(3) -0.0316(3) 0.0239(8) Uani 1 1 d .
H44A H 0.5318 0.1410 -0.0581 0.029 Uiso 1 1 calc R
C45 C 0.6096(4) 0.0673(3) 0.0598(3) 0.0204(8) Uani 1 1 d .
H45A H 0.5445 0.1071 0.0949 0.024 Uiso 1 1 calc R
C50 C 0.8523(3) -0.1548(3) 0.2514(3) 0.0172(7) Uani 1 1 d .
C51 C 0.8415(4) -0.2710(3) 0.2938(3) 0.0224(8) Uani 1 1 d .
H51A H 0.7602 -0.2906 0.3113 0.027 Uiso 1 1 calc R
C52 C 0.9532(4) -0.3583(3) 0.3100(3) 0.0299(9) Uani 1 1 d .
H52A H 0.9461 -0.4361 0.3386 0.036 Uiso 1 1 calc R
C53 C 1.0739(4) -0.3297(3) 0.2838(3) 0.0253(9) Uani 1 1 d .
H53A H 1.1480 -0.3882 0.2948 0.030 Uiso 1 1 calc R
C54 C 1.0845(4) -0.2155(4) 0.2416(3) 0.0331(10) Uani 1 1 d .
H54A H 1.1661 -0.1964 0.2232 0.040 Uiso 1 1 calc R
C55 C 0.9740(4) -0.1277(4) 0.2260(3) 0.0299(10) Uani 1 1 d .
H55A H 0.9820 -0.0500 0.1983 0.036 Uiso 1 1 calc R
C60 C 0.5686(3) -0.0981(3) 0.2734(3) 0.0175(7) Uani 1 1 d .
C61 C 0.4795(3) -0.0638(3) 0.3441(3) 0.0208(8) Uani 1 1 d .
H61A H 0.4946 -0.0100 0.3678 0.025 Uiso 1 1 calc R
C62 C 0.3685(4) -0.1103(4) 0.3792(3) 0.0252(9) Uani 1 1 d .
H62A H 0.3086 -0.0865 0.4257 0.030 Uiso 1 1 calc R
C63 C 0.3464(4) -0.1916(3) 0.3454(3) 0.0252(9) Uani 1 1 d .
H63A H 0.2713 -0.2218 0.3687 0.030 Uiso 1 1 calc R
C64 C 0.4361(4) -0.2284(3) 0.2768(3) 0.0239(8) Uani 1 1 d .
H64A H 0.4222 -0.2846 0.2552 0.029 Uiso 1 1 calc R
C65 C 0.5464(4) -0.1814(3) 0.2403(3) 0.0202(8) Uani 1 1 d .
H65A H 0.6058 -0.2054 0.1937 0.024 Uiso 1 1 calc R
C70 C 1.2928(5) -0.7442(5) 0.2587(4) 0.0441(12) Uani 1 1 d .
H70A H 1.3839 -0.7451 0.2344 0.053 Uiso 1 1 calc R
H70B H 1.2863 -0.7901 0.3234 0.053 Uiso 1 1 calc R

loop_
_atom_site_aniso_label
_atom_site_aniso_U_11
_atom_site_aniso_U_22
_atom_site_aniso_U_33
_atom_site_aniso_U_23
_atom_site_aniso_U_13
_atom_site_aniso_U_12
Ir1 0.01557(7) 0.01139(7) 0.01301(8) -0.00342(5) -0.00058(5) -0.00220(5)
Cl1 0.0228(4) 0.0138(4) 0.0161(4) -0.0024(3) -0.0048(3) -0.0018(3)
Cl2 0.0617(8) 0.0350(7) 0.0720(10) -0.0223(7) -0.0090(7) 0.0039(6)
Cl3 0.0987(12) 0.0476(8) 0.0579(9) -0.0195(7) -0.0308(9) -0.0164(8)
P1 0.0160(4) 0.0105(4) 0.0147(4) -0.0028(3) -0.0008(3) -0.0026(3)
P2 0.0157(4) 0.0121(4) 0.0147(4) -0.0032(3) -0.0016(3) -0.0028(3)
O1 0.0271(15) 0.0257(16) 0.0388(18) -0.0055(14) 0.0002(13) -0.0038(12)
O2 0.0374(18) 0.043(2) 0.043(2) -0.0124(16) 0.0128(15) -0.0081(16)
O3 0.0315(16) 0.0353(18) 0.046(2) -0.0152(16) -0.0033(15) -0.0063(14)
N1 0.0287(17) 0.0143(15) 0.0183(16) -0.0010(13) -0.0027(13) -0.0045(13)
N2 0.0325(18) 0.0224(18) 0.031(2) -0.0066(16) 0.0035(16) -0.0051(15)
C1 0.045(3) 0.028(2) 0.030(2) -0.0062(19) -0.009(2) -0.004(2)
C2 0.062(4) 0.061(4) 0.032(3) 0.005(3) -0.017(3) -0.015(3)
C10 0.0155(16) 0.0135(16) 0.0153(17) -0.0009(14) -0.0010(13) -0.0040(13)
C11 0.0208(17) 0.0189(18) 0.0235(19) -0.0065(16) -0.0040(15) -0.0001(15)
C12 0.0261(19) 0.023(2) 0.024(2) -0.0109(16) -0.0055(16) -0.0041(16)
C13 0.0198(18) 0.023(2) 0.031(2) -0.0017(17) -0.0089(16) -0.0054(15)
C14 0.024(2) 0.019(2) 0.049(3) -0.0092(19) -0.0168(19) 0.0036(16)
C15 0.0218(19) 0.020(2) 0.042(2) -0.0139(18) -0.0094(18) 0.0008(15)
C20 0.0166(16) 0.0159(17) 0.0137(16) -0.0050(14) -0.0020(13) -0.0011(13)
C21 0.0216(18) 0.0163(18) 0.024(2) -0.0045(15) 0.0003(15) -0.0051(14)
C22 0.0262(19) 0.0161(18) 0.029(2) -0.0105(16) 0.0027(17) 0.0010(15)
C23 0.0178(17) 0.022(2) 0.029(2) -0.0073(17) 0.0048(16) -0.0004(15)
C24 0.0166(17) 0.0186(18) 0.026(2) -0.0004(16) -0.0010(15) -0.0042(14)
C25 0.0192(17) 0.0129(17) 0.0215(18) -0.0040(15) -0.0032(15) -0.0018(14)
C30 0.0254(18) 0.0130(17) 0.0148(17) -0.0030(14) -0.0018(15) -0.0030(14)
C31 0.032(2) 0.028(2) 0.025(2) 0.0007(18) -0.0020(17) -0.0155(18)
C32 0.037(2) 0.040(3) 0.034(2) 0.003(2) 0.001(2) -0.023(2)
C33 0.057(3) 0.024(2) 0.031(2) 0.0071(19) -0.004(2) -0.018(2)
C34 0.046(3) 0.021(2) 0.027(2) 0.0026(18) -0.011(2) -0.0024(19)
C35 0.0252(19) 0.0211(19) 0.025(2) -0.0048(17) -0.0034(16) -0.0037(16)
C40 0.0163(16) 0.0158(17) 0.0145(17) -0.0045(14) -0.0004(13) -0.0054(13)
C41 0.0187(17) 0.024(2) 0.0225(19) -0.0084(16) 0.0001(15) 0.0015(15)
C42 0.027(2) 0.033(2) 0.024(2) -0.0124(18) 0.0058(17) -0.0020(17)
C43 0.034(2) 0.026(2) 0.0177(19) -0.0037(16) -0.0009(17) -0.0077(17)
C44 0.0266(19) 0.023(2) 0.0201(19) -0.0034(16) -0.0071(16) -0.0027(16)
C45 0.0212(17) 0.0215(19) 0.0187(18) -0.0089(15) -0.0015(15) -0.0022(15)
C50 0.0183(17) 0.0154(17) 0.0179(17) -0.0086(14) -0.0030(14) 0.0015(14)
C51 0.0196(17) 0.0170(18) 0.025(2) -0.0049(16) 0.0026(15) -0.0025(14)
C52 0.031(2) 0.0134(18) 0.036(2) -0.0038(17) -0.0013(18) 0.0022(16)
C53 0.0215(18) 0.023(2) 0.028(2) -0.0106(17) -0.0066(16) 0.0067(15)
C54 0.0187(19) 0.026(2) 0.052(3) -0.006(2) -0.0117(19) -0.0013(16)
C55 0.0214(19) 0.0157(19) 0.051(3) -0.0053(19) -0.0110(19) -0.0024(15)
C60 0.0169(16) 0.0158(17) 0.0169(17) -0.0011(14) -0.0051(14) -0.0018(14)
C61 0.0195(17) 0.0218(19) 0.0200(18) -0.0064(16) -0.0033(15) -0.0018(15)
C62 0.0193(18) 0.027(2) 0.023(2) -0.0036(17) 0.0000(15) -0.0023(16)
C63 0.0197(18) 0.024(2) 0.026(2) 0.0015(17) -0.0022(16) -0.0077(16)
C64 0.031(2) 0.0173(18) 0.024(2) -0.0014(16) -0.0083(17) -0.0086(16)
C65 0.0219(18) 0.0176(18) 0.0195(18) -0.0024(15) -0.0022(15) -0.0065(15)
C70 0.048(3) 0.041(3) 0.046(3) -0.020(2) -0.017(2) 0.004(2)

loop_
_atom_type_symbol
_atom_type_description
_atom_type_scat_dispersion_real
_atom_type_scat_dispersion_imag
_atom_type_scat_source
C C 0.0033 0.0016 'International Tables Vol C Tables 4.2.6.8 and 6.1.1.4'
H H 0.0000 0.0000 'International Tables Vol C Tables 4.2.6.8 and 6.1.1.4'
Cl Cl 0.1484 0.1585 'International Tables Vol C Tables 4.2.6.8 and 6.1.1.4'
Ir Ir -1.4442 7.9887 'International Tables Vol C Tables 4.2.6.8 and 6.1.1.4'
N N 0.0061 0.0033 'International Tables Vol C Tables 4.2.6.8 and 6.1.1.4'
O O 0.0106 0.0060 'International Tables Vol C Tables 4.2.6.8 and 6.1.1.4'
P P 0.1023 0.0942 'International Tables Vol C Tables 4.2.6.8 and 6.1.1.4'

loop_
_geom_angle_atom_site_label_1
_geom_angle_atom_site_label_2
_geom_angle_atom_site_label_3
_geom_angle
N1 Ir1 P2 94.02(10)
N1 Ir1 O1 59.26(12)
P2 Ir1 O1 95.55(8)
N1 Ir1 P1 90.53(10)
P2 Ir1 P1 174.90(3)
O1 Ir1 P1 88.75(8)
N1 Ir1 Cl1 172.63(9)
P2 Ir1 Cl1 85.16(3)
O1 Ir1 Cl1 113.49(8)
P1 Ir1 Cl1 90.61(3)
C30 P1 C20 105.10(16)
C30 P1 C10 103.19(17)
C20 P1 C10 104.63(16)
C30 P1 Ir1 113.97(13)
C20 P1 Ir1 113.93(12)
C10 P1 Ir1 114.83(12)
C40 P2 C50 104.04(16)
C40 P2 C60 100.87(17)
C50 P2 C60 106.35(16)
C40 P2 Ir1 114.82(12)
C50 P2 Ir1 113.36(12)
C60 P2 Ir1 115.96(13)
N2 O1 Ir1 90.1(2)
N2 N1 C1 122.0(3)
N2 N1 Ir1 101.2(2)
C1 N1 Ir1 136.5(3)
O2 N2 O1 122.5(4)
O2 N2 N1 128.1(4)
O1 N2 N1 109.4(3)
O3 C1 N1 115.8(4)
O3 C1 C2 123.7(4)
N1 C1 C2 120.4(4)
C1 C2 H2A 109.5
C1 C2 H2B 109.5
H2A C2 H2B 109.5
C1 C2 H2C 109.5
H2A C2 H2C 109.5
H2B C2 H2C 109.5
C15 C10 C11 118.8(4)
C15 C10 P1 120.9(3)
C11 C10 P1 120.2(3)
C12 C11 C10 120.7(3)
C12 C11 H11A 119.6
C10 C11 H11A 119.6
C11 C12 C13 120.1(4)
C11 C12 H12A 120.0
C13 C12 H12A 120.0
C14 C13 C12 119.4(4)
C14 C13 H13A 120.3
C12 C13 H13A 120.3
C13 C14 C15 120.7(4)
C13 C14 H14A 119.6
C15 C14 H14A 119.6
C14 C15 C10 120.2(4)
C14 C15 H15A 119.9
C10 C15 H15A 119.9
C25 C20 C21 119.2(3)
C25 C20 P1 118.9(3)
C21 C20 P1 121.9(3)
C22 C21 C20 119.9(3)
C22 C21 H21A 120.0
C20 C21 H21A 120.0
C23 C22 C21 120.3(4)
C23 C22 H22A 119.8
C21 C22 H22A 119.8
C24 C23 C22 120.4(3)
C24 C23 H23A 119.8
C22 C23 H23A 119.8
C23 C24 C25 120.0(3)
C23 C24 H24A 120.0
C25 C24 H24A 120.0
C20 C25 C24 120.2(3)
C20 C25 H25A 119.9
C24 C25 H25A 119.9
C35 C30 C31 119.1(3)
C35 C30 P1 121.0(3)
C31 C30 P1 119.5(3)
C32 C31 C30 120.1(4)
C32 C31 H31A 119.9
C30 C31 H31A 119.9
C33 C32 C31 120.3(4)
C33 C32 H32A 119.9
C31 C32 H32A 119.9
C32 C33 C34 120.0(4)
C32 C33 H33A 120.0
C34 C33 H33A 120.0
C33 C34 C35 120.1(4)
C33 C34 H34A 119.9
C35 C34 H34A 119.9
C34 C35 C30 120.3(4)
C34 C35 H35A 119.9
C30 C35 H35A 119.9
C41 C40 C45 118.6(3)
C41 C40 P2 124.1(3)
C45 C40 P2 117.3(3)
C42 C41 C40 120.2(4)
C42 C41 H41A 119.9
C40 C41 H41A 119.9
C43 C42 C41 120.6(4)
C43 C42 H42A 119.7
C41 C42 H42A 119.7
C42 C43 C44 120.4(4)
C42 C43 H43A 119.8
C44 C43 H43A 119.8
C45 C44 C43 119.4(4)
C45 C44 H44A 120.3
C43 C44 H44A 120.3
C44 C45 C40 120.9(3)
C44 C45 H45A 119.5
C40 C45 H45A 119.5
C55 C50 C51 119.2(3)
C55 C50 P2 117.7(3)
C51 C50 P2 123.1(3)
C50 C51 C52 119.7(4)
C50 C51 H51A 120.2
C52 C51 H51A 120.2
C53 C52 C51 120.4(4)
C53 C52 H52A 119.8
C51 C52 H52A 119.8
C54 C53 C52 119.9(4)
C54 C53 H53A 120.0
C52 C53 H53A 120.0
C53 C54 C55 120.3(4)
C53 C54 H54A 119.9
C55 C54 H54A 119.9
C50 C55 C54 120.6(4)
C50 C55 H55A 119.7
C54 C55 H55A 119.7
C61 C60 C65 119.4(3)
C61 C60 P2 121.6(3)
C65 C60 P2 119.0(3)
C62 C61 C60 119.9(4)
C62 C61 H61A 120.0
C60 C61 H61A 120.0
C63 C62 C61 120.4(4)
C63 C62 H62A 119.8
C61 C62 H62A 119.8
C62 C63 C64 120.0(4)
C62 C63 H63A 120.0
C64 C63 H63A 120.0
C65 C64 C63 120.1(4)
C65 C64 H64A 119.9
C63 C64 H64A 119.9
C64 C65 C60 120.1(4)
C64 C65 H65A 120.0
C60 C65 H65A 120.0
Cl3 C70 Cl2 110.9(3)
Cl3 C70 H70A 109.5
Cl2 C70 H70A 109.5
Cl3 C70 H70B 109.5
Cl2 C70 H70B 109.5
H70A C70 H70B 108.0

loop_
_geom_bond_atom_site_label_1
_geom_bond_atom_site_label_2
_geom_bond_distance
Ir1 N1 2.030(3)
Ir1 P2 2.3274(10)
Ir1 O1 2.329(3)
Ir1 P1 2.3311(10)
Ir1 Cl1 2.3678(9)
Cl2 C70 1.753(5)
Cl3 C70 1.750(5)
P1 C30 1.822(4)
P1 C20 1.823(4)
P1 C10 1.827(4)
P2 C40 1.815(4)
P2 C50 1.827(4)
P2 C60 1.829(4)
O1 N2 1.287(5)
O2 N2 1.199(5)
O3 C1 1.206(6)
N1 N2 1.372(5)
N1 C1 1.398(6)
C1 C2 1.514(7)
C2 H2A 0.9600
C2 H2B 0.9600
C2 H2C 0.9600
C10 C15 1.386(5)
C10 C11 1.390(5)
C11 C12 1.381(5)
C11 H11A 0.9300
C12 C13 1.385(5)
C12 H12A 0.9300
C13 C14 1.377(6)
C13 H13A 0.9300
C14 C15 1.384(6)
C14 H14A 0.9300
C15 H15A 0.9300
C20 C25 1.392(5)
C20 C21 1.399(5)
C21 C22 1.388(5)
C21 H21A 0.9300
C22 C23 1.380(5)
C22 H22A 0.9300
C23 C24 1.376(5)
C23 H23A 0.9300
C24 C25 1.394(5)
C24 H24A 0.9300
C25 H25A 0.9300
C30 C35 1.394(5)
C30 C31 1.396(5)
C31 C32 1.385(6)
C31 H31A 0.9300
C32 C33 1.382(7)
C32 H32A 0.9300
C33 C34 1.384(7)
C33 H33A 0.9300
C34 C35 1.385(6)
C34 H34A 0.9300
C35 H35A 0.9300
C40 C41 1.393(5)
C40 C45 1.400(5)
C41 C42 1.380(6)
C41 H41A 0.9300
C42 C43 1.373(6)
C42 H42A 0.9300
C43 C44 1.384(6)
C43 H43A 0.9300
C44 C45 1.380(5)
C44 H44A 0.9300
C45 H45A 0.9300
C50 C55 1.381(5)
C50 C51 1.390(5)
C51 C52 1.397(5)
C51 H51A 0.9300
C52 C53 1.378(6)
C52 H52A 0.9300
C53 C54 1.367(6)
C53 H53A 0.9300
C54 C55 1.390(5)
C54 H54A 0.9300
C55 H55A 0.9300
C60 C61 1.396(5)
C60 C65 1.397(5)
C61 C62 1.387(5)
C61 H61A 0.9300
C62 C63 1.382(6)
C62 H62A 0.9300
C63 C64 1.388(6)
C63 H63A 0.9300
C64 C65 1.385(5)
C64 H64A 0.9300
C65 H65A 0.9300
C70 H70A 0.9700
C70 H70B 0.9700

loop_
_geom_torsion_atom_site_label_1
_geom_torsion_atom_site_label_2
_geom_torsion_atom_site_label_3
_geom_torsion_atom_site_label_4
_geom_torsion
N1 Ir1 P1 C30 -6.70(16)
P2 Ir1 P1 C30 -160.0(4)
O1 Ir1 P1 C30 52.54(15)
Cl1 Ir1 P1 C30 166.03(14)
N1 Ir1 P1 C20 113.91(16)
P2 Ir1 P1 C20 -39.4(4)
O1 Ir1 P1 C20 173.15(15)
Cl1 Ir1 P1 C20 -73.36(13)
N1 Ir1 P1 C10 -125.44(16)
P2 Ir1 P1 C10 81.3(4)
O1 Ir1 P1 C10 -66.21(15)
Cl1 Ir1 P1 C10 47.28(13)
N1 Ir1 P2 C40 -3.91(16)
O1 Ir1 P2 C40 -63.38(15)
P1 Ir1 P2 C40 149.3(3)
Cl1 Ir1 P2 C40 -176.57(13)
N1 Ir1 P2 C50 115.49(16)
O1 Ir1 P2 C50 56.02(15)
P1 Ir1 P2 C50 -91.3(4)
Cl1 Ir1 P2 C50 -57.17(13)
N1 Ir1 P2 C60 -121.06(16)
O1 Ir1 P2 C60 179.47(15)
P1 Ir1 P2 C60 32.2(4)
Cl1 Ir1 P2 C60 66.28(13)
N1 Ir1 O1 N2 -0.5(2)
P2 Ir1 O1 N2 90.9(2)
P1 Ir1 O1 N2 -91.9(2)
Cl1 Ir1 O1 N2 178.0(2)
P2 Ir1 N1 N2 -93.6(2)
O1 Ir1 N1 N2 0.5(2)
P1 Ir1 N1 N2 88.7(2)
Cl1 Ir1 N1 N2 -10.2(9)
P2 Ir1 N1 C1 93.2(4)
O1 Ir1 N1 C1 -172.7(5)
P1 Ir1 N1 C1 -84.5(4)
Cl1 Ir1 N1 C1 176.6(5)
Ir1 O1 N2 O2 -180.0(4)
Ir1 O1 N2 N1 0.7(3)
C1 N1 N2 O2 -5.6(7)
Ir1 N1 N2 O2 179.9(4)
C1 N1 N2 O1 173.7(4)
Ir1 N1 N2 O1 -0.8(3)
N2 N1 C1 O3 -174.3(4)
Ir1 N1 C1 O3 -2.1(7)
N2 N1 C1 C2 6.9(7)
Ir1 N1 C1 C2 179.0(4)
C30 P1 C10 C15 -111.7(3)
C20 P1 C10 C15 138.6(3)
Ir1 P1 C10 C15 13.0(4)
C30 P1 C10 C11 66.9(3)
C20 P1 C10 C11 -42.8(3)
Ir1 P1 C10 C11 -168.4(3)
C15 C10 C11 C12 -1.1(6)
P1 C10 C11 C12 -179.8(3)
C10 C11 C12 C13 -1.5(6)
C11 C12 C13 C14 3.1(6)
C12 C13 C14 C15 -2.1(7)
C13 C14 C15 C10 -0.5(7)
C11 C10 C15 C14 2.1(6)
P1 C10 C15 C14 -179.2(3)
C30 P1 C20 C25 155.8(3)
C10 P1 C20 C25 -95.9(3)
Ir1 P1 C20 C25 30.3(3)
C30 P1 C20 C21 -25.9(4)
C10 P1 C20 C21 82.4(3)
Ir1 P1 C20 C21 -151.4(3)
C25 C20 C21 C22 -0.7(6)
P1 C20 C21 C22 -179.0(3)
C20 C21 C22 C23 0.1(6)
C21 C22 C23 C24 0.9(7)
C22 C23 C24 C25 -1.3(6)
C21 C20 C25 C24 0.3(6)
P1 C20 C25 C24 178.7(3)
C23 C24 C25 C20 0.7(6)
C20 P1 C30 C35 -46.6(4)
C10 P1 C30 C35 -156.0(3)
Ir1 P1 C30 C35 78.9(3)
C20 P1 C30 C31 139.8(3)
C10 P1 C30 C31 30.4(4)
Ir1 P1 C30 C31 -94.8(3)
C35 C30 C31 C32 1.1(7)
P1 C30 C31 C32 174.9(4)
C30 C31 C32 C33 -0.5(7)
C31 C32 C33 C34 -0.2(8)
C32 C33 C34 C35 0.2(8)
C33 C34 C35 C30 0.5(7)
C31 C30 C35 C34 -1.1(6)
P1 C30 C35 C34 -174.8(3)
C50 P2 C40 C41 -4.3(4)
C60 P2 C40 C41 -114.4(3)
Ir1 P2 C40 C41 120.2(3)
C50 P2 C40 C45 173.6(3)
C60 P2 C40 C45 63.5(3)
Ir1 P2 C40 C45 -61.9(3)
C45 C40 C41 C42 -0.1(6)
P2 C40 C41 C42 177.7(3)
C40 C41 C42 C43 0.6(6)
C41 C42 C43 C44 -0.6(7)
C42 C43 C44 C45 0.0(6)
C43 C44 C45 C40 0.4(6)
C41 C40 C45 C44 -0.4(6)
P2 C40 C45 C44 -178.4(3)
C40 P2 C50 C55 78.8(4)
C60 P2 C50 C55 -175.2(3)
Ir1 P2 C50 C55 -46.6(4)
C40 P2 C50 C51 -98.0(3)
C60 P2 C50 C51 8.0(4)
Ir1 P2 C50 C51 136.6(3)
C55 C50 C51 C52 0.0(6)
P2 C50 C51 C52 176.7(3)
C50 C51 C52 C53 -0.3(7)
C51 C52 C53 C54 -0.1(7)
C52 C53 C54 C55 0.8(7)
C51 C50 C55 C54 0.7(7)
P2 C50 C55 C54 -176.2(4)
C53 C54 C55 C50 -1.2(7)
C40 P2 C60 C61 -137.2(3)
C50 P2 C60 C61 114.5(3)
Ir1 P2 C60 C61 -12.6(3)
C40 P2 C60 C65 42.0(3)
C50 P2 C60 C65 -66.3(3)
Ir1 P2 C60 C65 166.7(2)
C65 C60 C61 C62 -1.7(5)
P2 C60 C61 C62 177.6(3)
C60 C61 C62 C63 0.9(6)
C61 C62 C63 C64 0.7(6)
C62 C63 C64 C65 -1.7(6)
C63 C64 C65 C60 0.9(6)
C61 C60 C65 C64 0.7(5)
P2 C60 C65 C64 -178.5(3)
